data_4517403
loop_
_publ_author_name
'Refn, Vanja E.'
'Kubus, Mariusz'
'Mossin, Susanne'
'Larsen, Ren\'e Wugt'
'Pedersen, Kasper S.'

_publ_section_title
;
 A Redox-Innocent Uranium(IV)-Quinoid Metal-Organic Framework.
;
_journal_issue 7
_journal_name_full 'ACS omega'
_journal_page_first 3462
_journal_page_last 3466
_journal_paper_doi 10.1021/acsomega.9b03727
_journal_volume 5
_journal_year 2020
_chemical_formula_moiety 'C6 H2 Cl2 O5 U0.5, 2(H2 O)'
_chemical_formula_sum 'C6 H6 Cl2 O7 U0.5'
_chemical_formula_weight 380.02
_space_group_crystal_system monoclinic
_space_group_IT_number 15
_space_group_name_Hall '-C 2yc'
_space_group_name_H-M_alt 'C 1 2/c 1'
_atom_sites_solution_hydrogens difmap
_atom_sites_solution_primary iterative
_audit_creation_date 2019-02-21
_audit_creation_method
;
Olex2 1.2
(compiled May 18 2018 14:05:52 for OlexSys, GUI svn.r5506)
;
_cell_angle_alpha 90
_cell_angle_beta 95.847(3)
_cell_angle_gamma 90
_cell_formula_units_Z 8
_cell_length_a 13.7293(4)
_cell_length_b 11.3630(4)
_cell_length_c 12.5175(4)
_cell_measurement_reflns_used 6974
_cell_measurement_temperature 119.99(10)
_cell_measurement_theta_max 29.4390
_cell_measurement_theta_min 3.8710
_cell_volume 1942.65(11)
_computing_cell_refinement 'CrysAlisPro 1.171.39.46 (Rigaku OD, 2018)'
_computing_data_collection 'CrysAlisPro 1.171.39.46 (Rigaku OD, 2018)'
_computing_data_reduction 'CrysAlisPro 1.171.39.46 (Rigaku OD, 2018)'
_computing_molecular_graphics 'Olex2 (Dolomanov et al., 2009)'
_computing_publication_material 'Olex2 (Dolomanov et al., 2009)'
_computing_structure_refinement 'ShelXL (Sheldrick, 2015)'
_computing_structure_solution
;
Superflip (Palatinus & Chapuis, 2007;Palatinus & van der Lee, 2008;
Palatinus et al., 2012)
;
_diffrn_ambient_environment N~2~
_diffrn_ambient_temperature 119.99(10)
_diffrn_detector 'CCD plate'
_diffrn_detector_area_resol_mean 5.3073
_diffrn_detector_type Atlas
_diffrn_measured_fraction_theta_full 0.999
_diffrn_measured_fraction_theta_max 0.897
_diffrn_measurement_details
;
List of Runs (angles in degrees, time in seconds):

  # Type    Start    End  Width  t~exp~   \w     \q     \k     \f   Frames
--------------------------------------------------------------------------
  1  \w    -17.00  87.00   1.00   34.16    --   10.79  77.00 120.00  104
  2  \w    -28.00  61.00   1.00   34.16    --  -11.73  57.00   0.00   89
  3  \w    -20.00   5.00   1.00   34.16    --  -11.73 -99.00-180.00   25
  4  \w    -32.00  -5.00   1.00   34.16    --  -11.73 -19.00 -30.00   27
  5  \w    -87.00  21.00   1.00   34.16    --  -11.73 -77.00-120.00  108
;
_diffrn_measurement_device 'four-circle diffractometer'
_diffrn_measurement_device_type 'SuperNova, Dual, Cu at home/near, Atlas'
_diffrn_measurement_method '\w scans'
_diffrn_orient_matrix_type 'CrysAlisPro convention (1999,Acta A55,543-557)'
_diffrn_orient_matrix_UB_11 0.0323828000
_diffrn_orient_matrix_UB_12 0.0103201000
_diffrn_orient_matrix_UB_13 -0.0396945000
_diffrn_orient_matrix_UB_21 -0.0252290000
_diffrn_orient_matrix_UB_22 -0.0426532000
_diffrn_orient_matrix_UB_23 -0.0336536000
_diffrn_orient_matrix_UB_31 -0.0318411000
_diffrn_orient_matrix_UB_32 0.0443521000
_diffrn_orient_matrix_UB_33 -0.0231732000
_diffrn_radiation_monochromator mirror
_diffrn_radiation_probe x-ray
_diffrn_radiation_type MoK\a
_diffrn_radiation_wavelength 0.71073
_diffrn_reflns_av_R_equivalents 0.0282
_diffrn_reflns_av_unetI/netI 0.0249
_diffrn_reflns_Laue_measured_fraction_full 0.999
_diffrn_reflns_Laue_measured_fraction_max 0.897
_diffrn_reflns_limit_h_max 18
_diffrn_reflns_limit_h_min -13
_diffrn_reflns_limit_k_max 13
_diffrn_reflns_limit_k_min -14
_diffrn_reflns_limit_l_max 17
_diffrn_reflns_limit_l_min -17
_diffrn_reflns_number 9176
_diffrn_reflns_point_group_measured_fraction_full 0.999
_diffrn_reflns_point_group_measured_fraction_max 0.897
_diffrn_reflns_theta_full 25.242
_diffrn_reflns_theta_max 29.494
_diffrn_reflns_theta_min 2.760
_diffrn_source 'micro-focus sealed X-ray tube'
_diffrn_source_type 'SuperNova (Mo) X-ray Source'
_exptl_absorpt_coefficient_mu 8.980
_exptl_absorpt_correction_T_max 1.00000
_exptl_absorpt_correction_T_min 0.62339
_exptl_absorpt_correction_type multi-scan
_exptl_absorpt_process_details
;
CrysAlisPro 1.171.39.46 (Rigaku Oxford Diffraction, 2018)
Empirical absorption correction using spherical harmonics,
 implemented in SCALE3 ABSPACK scaling algorithm.
;
_exptl_crystal_colour 'clear blackish black'
_exptl_crystal_colour_lustre clear
_exptl_crystal_colour_modifier blackish
_exptl_crystal_colour_primary black
_exptl_crystal_density_diffrn 2.599
_exptl_crystal_description block
_exptl_crystal_F_000 1424
_exptl_crystal_size_max 0.2
_exptl_crystal_size_mid 0.1
_exptl_crystal_size_min 0.1
_refine_diff_density_max 1.528
_refine_diff_density_min -0.656
_refine_diff_density_rms 0.125
_refine_ls_extinction_method none
_refine_ls_goodness_of_fit_ref 1.041
_refine_ls_hydrogen_treatment constr
_refine_ls_matrix_type full
_refine_ls_number_parameters 148
_refine_ls_number_reflns 2437
_refine_ls_number_restraints 0
_refine_ls_restrained_S_all 1.041
_refine_ls_R_factor_all 0.0201
_refine_ls_R_factor_gt 0.0183
_refine_ls_shift/su_max 0.000
_refine_ls_shift/su_mean 0.000
_refine_ls_structure_factor_coef Fsqd
_refine_ls_weighting_details 'w=1/[\s^2^(Fo^2^)+(0.0226P)^2^+4.4107P] where P=(Fo^2^+2Fc^2^)/3'
_refine_ls_weighting_scheme calc
_refine_ls_wR_factor_gt 0.0435
_refine_ls_wR_factor_ref 0.0442
_reflns_Friedel_coverage 0.000
_reflns_number_gt 2323
_reflns_number_total 2437
_reflns_threshold_expression 'I > 2\s(I)'
_cod_data_source_file ao9b03727_si_002.cif
_cod_data_source_block exp_1124_u120k
_cod_depositor_comments 'Adding full bibliography for 4517403--4517404.cif.'
_cod_original_cell_volume 1942.64(11)
_cod_original_formula_sum 'C6 H6 Cl2 O7 U0.50'
_cod_database_code 4517403
_shelx_shelxl_version_number 2018/3
_chemical_oxdiff_formula 'U Cl2 C4 H4 O2'
_shelx_space_group_comment
;
The symmetry employed for this shelxl refinement is uniquely defined
by the following loop, which should always be used as a source of
symmetry information in preference to the above space-group names.
They are only intended as comments.
;
_shelx_estimated_absorpt_t_max 0.467
_shelx_estimated_absorpt_t_min 0.267
_reflns_odcompleteness_completeness 99.90
_reflns_odcompleteness_iscentric 1
_reflns_odcompleteness_theta 26.32
_olex2_refinement_description
;
1. Fixed Uiso
 At 1.5 times of:
  All O(H,H) groups
2.a Free rotating group:
 O6(H6A,H6B), O7(H7A,H7B)
2.b Rotating group:
 O5(H5A,H5B)
;
_olex2_submission_special_instructions 'No special instructions were received'
_oxdiff_exptl_absorpt_empirical_details
;
Empirical correction (ABSPACK) includes:
- Absorption correction using spherical harmonics
- Frame scaling
;
_oxdiff_exptl_absorpt_empirical_full_max 1.551
_oxdiff_exptl_absorpt_empirical_full_min 0.751

loop_
_space_group_symop_operation_xyz
'x, y, z'
'-x, y, -z+1/2'
'x+1/2, y+1/2, z'
'-x+1/2, y+1/2, -z+1/2'
'-x, -y, -z'
'x, -y, z-1/2'
'-x+1/2, -y+1/2, -z'
'x+1/2, -y+1/2, z-1/2'

loop_
_atom_site_label
_atom_site_type_symbol
_atom_site_fract_x
_atom_site_fract_y
_atom_site_fract_z
_atom_site_U_iso_or_equiv
_atom_site_adp_type
_atom_site_occupancy
_atom_site_site_symmetry_order
_atom_site_calc_flag
_atom_site_refinement_flags_posn
_atom_site_refinement_flags_adp
_atom_site_refinement_flags_occupancy
U1 U 0.500000 0.23094(2) 0.250000 0.01048(5) Uani 1 2 d S T P
Cl2 Cl 0.29739(5) 0.39705(7) 0.56202(6) 0.02079(16) Uani 1 1 d . . .
Cl1 Cl 0.90098(6) 0.23350(8) 0.32351(6) 0.02462(17) Uani 1 1 d . . .
O3 O 0.40900(13) 0.33132(18) 0.37630(15) 0.0145(4) Uani 1 1 d . . .
O2 O 0.56151(14) 0.1970(2) 0.44045(16) 0.0184(4) Uani 1 1 d . . .
O4 O 0.57738(13) 0.41201(18) 0.32928(15) 0.0149(4) Uani 1 1 d . . .
O5 O 0.42912(15) 0.0601(2) 0.32706(17) 0.0226(5) Uani 1 1 d . . .
H5A H 0.473984 0.007493 0.345057 0.034 Uiso 1 1 d GR . .
H5B H 0.384954 0.028533 0.280876 0.034 Uiso 1 1 d GR . .
O6 O 0.76915(17) 0.4599(2) 0.2175(2) 0.0288(5) Uani 1 1 d . . .
H6A H 0.779428 0.386086 0.217000 0.043 Uiso 1 1 d G . .
H6B H 0.712319 0.473028 0.236090 0.043 Uiso 1 1 d G . .
C5 C 0.8195(2) 0.2439(3) 0.4191(2) 0.0156(6) Uani 1 1 d . . .
O7 O 0.4308(2) 0.0828(3) 0.5785(3) 0.0476(8) Uani 1 1 d . . .
H7A H 0.449633 0.136403 0.537853 0.071 Uiso 1 1 d G . .
H7B H 0.368903 0.085672 0.578072 0.071 Uiso 1 1 d G . .
C1 C 0.7196(2) 0.2258(2) 0.3895(2) 0.0137(6) Uani 1 1 d . . .
C3 C 0.44725(19) 0.4099(3) 0.4388(2) 0.0131(5) Uani 1 1 d . . .
O1 O 0.68102(15) 0.2117(2) 0.29533(16) 0.0180(4) Uani 1 1 d . . .
C2 C 0.6482(2) 0.2256(3) 0.4749(2) 0.0140(6) Uani 1 1 d . . .
C4 C 0.54496(19) 0.4590(3) 0.4095(2) 0.0132(5) Uani 1 1 d . . .
C6 C 0.40698(19) 0.4528(3) 0.5278(2) 0.0140(5) Uani 1 1 d . . .

loop_
_atom_site_aniso_label
_atom_site_aniso_U_11
_atom_site_aniso_U_22
_atom_site_aniso_U_33
_atom_site_aniso_U_23
_atom_site_aniso_U_13
_atom_site_aniso_U_12
U1 0.00777(8) 0.01494(9) 0.00805(7) 0.000 -0.00250(5) 0.000
Cl2 0.0148(3) 0.0295(4) 0.0190(3) -0.0063(3) 0.0060(3) -0.0082(3)
Cl1 0.0156(4) 0.0429(5) 0.0154(3) 0.0014(3) 0.0020(3) 0.0042(3)
O3 0.0116(9) 0.0180(12) 0.0137(9) -0.0038(8) 0.0001(7) -0.0032(7)
O2 0.0112(10) 0.0273(12) 0.0155(10) 0.0047(9) -0.0042(8) -0.0041(8)
O4 0.0128(9) 0.0200(12) 0.0120(9) -0.0030(8) 0.0021(7) -0.0009(7)
O5 0.0163(10) 0.0217(12) 0.0277(12) 0.0042(9) -0.0083(9) -0.0035(8)
O6 0.0219(12) 0.0309(15) 0.0328(13) -0.0025(11) -0.0006(10) -0.0062(10)
C5 0.0129(14) 0.0220(16) 0.0115(13) 0.0014(11) 0.0002(11) 0.0016(10)
O7 0.0345(15) 0.059(2) 0.0502(19) 0.0200(15) 0.0074(13) 0.0049(14)
C1 0.0138(14) 0.0149(15) 0.0116(13) 0.0005(10) -0.0021(10) 0.0029(10)
C3 0.0103(13) 0.0156(15) 0.0129(12) -0.0011(10) -0.0019(10) -0.0012(10)
O1 0.0140(10) 0.0261(13) 0.0129(10) -0.0022(8) -0.0036(8) 0.0033(8)
C2 0.0120(13) 0.0166(16) 0.0129(13) 0.0033(10) -0.0015(11) 0.0004(10)
C4 0.0095(12) 0.0167(15) 0.0131(12) 0.0020(10) -0.0005(10) 0.0008(10)
C6 0.0102(13) 0.0180(15) 0.0137(13) -0.0021(11) 0.0012(10) -0.0031(10)

loop_
_atom_type_symbol
_atom_type_description
_atom_type_scat_dispersion_real
_atom_type_scat_dispersion_imag
_atom_type_scat_source
C C 0.0033 0.0016 'International Tables Vol C Tables 4.2.6.8 and 6.1.1.4'
H H 0.0000 0.0000 'International Tables Vol C Tables 4.2.6.8 and 6.1.1.4'
Cl Cl 0.1484 0.1585 'International Tables Vol C Tables 4.2.6.8 and 6.1.1.4'
O O 0.0106 0.0060 'International Tables Vol C Tables 4.2.6.8 and 6.1.1.4'
U U -9.6767 9.6646 'International Tables Vol C Tables 4.2.6.8 and 6.1.1.4'

loop_
_geom_angle_atom_site_label_1
_geom_angle_atom_site_label_2
_geom_angle_atom_site_label_3
_geom_angle
_geom_angle_site_symmetry_1
_geom_angle_site_symmetry_3
O3 U1 O3 123.27(10) 2_655 .
O3 U1 O2 65.76(7) . .
O3 U1 O2 123.95(6) . 2_655
O3 U1 O2 123.95(6) 2_655 .
O3 U1 O2 65.76(7) 2_655 2_655
O3 U1 O4 64.67(6) 2_655 2_655
O3 U1 O4 68.80(7) 2_655 .
O3 U1 O4 68.80(7) . 2_655
O3 U1 O4 64.67(6) . .
O3 U1 O5 82.01(7) 2_655 2_655
O3 U1 O5 82.01(7) . .
O3 U1 O5 154.49(8) . 2_655
O3 U1 O5 154.49(8) 2_655 .
O3 U1 O1 67.63(7) . 2_655
O3 U1 O1 117.63(6) 2_655 2_655
O3 U1 O1 117.63(6) . .
O3 U1 O1 67.63(7) 2_655 .
O2 U1 O2 162.09(11) . 2_655
O2 U1 O1 62.27(7) . .
O2 U1 O1 115.98(7) 2_655 .
O2 U1 O1 115.98(7) . 2_655
O2 U1 O1 62.27(7) 2_655 2_655
O4 U1 O2 127.25(7) 2_655 .
O4 U1 O2 69.72(7) . .
O4 U1 O2 69.72(7) 2_655 2_655
O4 U1 O2 127.25(7) . 2_655
O4 U1 O4 67.62(9) 2_655 .
O4 U1 O1 122.64(7) . 2_655
O4 U1 O1 66.80(7) . .
O4 U1 O1 66.80(7) 2_655 2_655
O4 U1 O1 122.64(7) 2_655 .
O5 U1 O2 98.48(7) 2_655 .
O5 U1 O2 66.57(7) 2_655 2_655
O5 U1 O2 66.57(7) . .
O5 U1 O2 98.48(7) . 2_655
O5 U1 O4 132.95(7) 2_655 2_655
O5 U1 O4 132.95(7) . .
O5 U1 O4 130.82(7) 2_655 .
O5 U1 O4 130.82(7) . 2_655
O5 U1 O5 73.08(11) 2_655 .
O5 U1 O1 65.73(7) . 2_655
O5 U1 O1 65.73(7) 2_655 .
O5 U1 O1 105.69(7) 2_655 2_655
O5 U1 O1 105.69(7) . .
O1 U1 O1 169.95(10) . 2_655
C3 O3 U1 122.08(17) . .
C2 O2 U1 120.30(18) . .
C4 O4 U1 120.01(17) . .
C1 C5 Cl1 119.6(2) . .
C2 C5 Cl1 120.6(2) 7_656 .
C2 C5 C1 119.7(3) 7_656 .
C5 C1 C2 119.9(3) . .
O1 C1 C5 125.3(3) . .
O1 C1 C2 114.8(3) . .
O3 C3 C4 115.3(2) . .
O3 C3 C6 124.9(2) . .
C6 C3 C4 119.8(2) . .
C1 O1 U1 121.15(19) . .
O2 C2 C5 125.7(3) . 7_656
O2 C2 C1 114.3(3) . .
C5 C2 C1 120.1(3) 7_656 .
O4 C4 C3 115.2(2) . .
O4 C4 C6 124.6(2) . 5_666
C6 C4 C3 120.1(2) 5_666 .
C3 C6 Cl2 120.0(2) . .
C3 C6 C4 120.1(2) . 5_666
C4 C6 Cl2 119.8(2) 5_666 .

loop_
_geom_bond_atom_site_label_1
_geom_bond_atom_site_label_2
_geom_bond_distance
_geom_bond_site_symmetry_2
U1 O3 2.4009(19) 2_655
U1 O3 2.4009(19) .
U1 O2 2.4768(19) 2_655
U1 O2 2.4768(19) .
U1 O4 2.476(2) .
U1 O4 2.476(2) 2_655
U1 O5 2.416(2) .
U1 O5 2.416(2) 2_655
U1 O1 2.502(2) .
U1 O1 2.502(2) 2_655
Cl2 C6 1.726(3) .
Cl1 C5 1.724(3) .
O3 C3 1.265(3) .
O2 C2 1.267(4) .
O4 C4 1.258(3) .
C5 C1 1.399(4) .
C5 C2 1.398(4) 7_656
C1 O1 1.253(3) .
C1 C2 1.522(4) .
C3 C4 1.531(4) .
C3 C6 1.383(4) .
C4 C6 1.397(4) 5_666
